data_2211844
loop_
_publ_author_name
'Yang, Shu-Ping'
'Li-Jun, Han'
'Da-Qi, Wang'
'Tie-Zhu, Ding'

_publ_section_title <i>N</i>,<i>N</i>'-Bis[(3,4-methylenedioxyphenyl)methylene]phenylene-1,4-diamine
_journal_coeditor_code HG2148
_journal_issue 1
_journal_name_full 'Acta Crystallographica Section E'
_journal_page_first o244
_journal_page_last o246
_journal_paper_doi 10.1107/S1600536806052755
_journal_volume 63
_journal_year 2007
_chemical_formula_iupac 'C22 H20 N2 O4'
_chemical_formula_moiety 'C22 H20 N2 O4'
_chemical_formula_sum 'C22 H20 N2 O4'
_chemical_formula_weight 376.40
_chemical_melting_point 453
_chemical_name_systematic
;
N,N'-Bis[(3,4-methylenedioxyphenyl)methylene]phenylene-1,4-diamine
;
_space_group_IT_number 14
_symmetry_cell_setting monoclinic
_symmetry_space_group_name_Hall '-P 2ybc'
_symmetry_space_group_name_H-M 'P 1 21/c 1'
_atom_sites_solution_hydrogens geom
_atom_sites_solution_primary direct
_atom_sites_solution_secondary difmap
_audit_creation_method SHELXL-97
_cell_angle_alpha 90.00
_cell_angle_beta 101.624(3)
_cell_angle_gamma 90.00
_cell_formula_units_Z 2
_cell_length_a 14.2255(14)
_cell_length_b 4.9257(16)
_cell_length_c 12.7837(18)
_cell_measurement_reflns_used 1254
_cell_measurement_temperature 298(2)
_cell_measurement_theta_max 26.694
_cell_measurement_theta_min 2.924
_cell_volume 877.4(3)
_computing_cell_refinement 'SAINT (Siemens, 1996)'
_computing_data_collection 'SMART (Siemens, 1996)'
_computing_data_reduction SAINT
_computing_molecular_graphics 'SHELXTL (Sheldrick, 1997b)'
_computing_publication_material SHELXTL
_computing_structure_refinement 'SHELXL97 (Sheldrick, 1997a)'
_computing_structure_solution 'SHELXS97 (Sheldrick, 1997a)'
_diffrn_ambient_temperature 298(2)
_diffrn_measured_fraction_theta_full 0.994
_diffrn_measured_fraction_theta_max 0.994
_diffrn_measurement_device_type 'Siemens SMART 1000 CCD area-detector'
_diffrn_measurement_method '\f and \w'
_diffrn_radiation_monochromator graphite
_diffrn_radiation_source 'fine-focus sealed tube'
_diffrn_radiation_type MoK\a
_diffrn_radiation_wavelength 0.71073
_diffrn_reflns_av_R_equivalents 0.0410
_diffrn_reflns_av_sigmaI/netI 0.0467
_diffrn_reflns_limit_h_max 16
_diffrn_reflns_limit_h_min -16
_diffrn_reflns_limit_k_max 5
_diffrn_reflns_limit_k_min -5
_diffrn_reflns_limit_l_max 15
_diffrn_reflns_limit_l_min -12
_diffrn_reflns_number 4222
_diffrn_reflns_theta_full 25.01
_diffrn_reflns_theta_max 25.01
_diffrn_reflns_theta_min 1.46
_diffrn_standards_number 0
_exptl_absorpt_coefficient_mu 0.099
_exptl_absorpt_correction_T_max 0.9872
_exptl_absorpt_correction_T_min 0.9521
_exptl_absorpt_correction_type multi-scan
_exptl_absorpt_process_details '(SADABS; Sheldrick, 1996)'
_exptl_crystal_colour yellow
_exptl_crystal_density_diffrn 1.425
_exptl_crystal_density_method 'not measured'
_exptl_crystal_description columnar
_exptl_crystal_F_000 396
_exptl_crystal_size_max 0.50
_exptl_crystal_size_mid 0.41
_exptl_crystal_size_min 0.13
_refine_diff_density_max 0.302
_refine_diff_density_min -0.235
_refine_ls_extinction_method none
_refine_ls_goodness_of_fit_ref 1.016
_refine_ls_hydrogen_treatment constr
_refine_ls_matrix_type full
_refine_ls_number_parameters 127
_refine_ls_number_reflns 1532
_refine_ls_number_restraints 0
_refine_ls_restrained_S_all 1.016
_refine_ls_R_factor_all 0.0743
_refine_ls_R_factor_gt 0.0468
_refine_ls_shift/su_max 0.000
_refine_ls_shift/su_mean 0.000
_refine_ls_structure_factor_coef Fsqd
_refine_ls_weighting_details 'calc w=1/[\s^2^(Fo^2^)+(0.067P)^2^+0.1742P] where P=(Fo^2^+2Fc^2^)/3'
_refine_ls_weighting_scheme calc
_refine_ls_wR_factor_gt 0.1143
_refine_ls_wR_factor_ref 0.1356
_reflns_number_gt 1037
_reflns_number_total 1532
_reflns_threshold_expression I>2\s(I)
_cod_data_source_file hg2148.cif
_cod_data_source_block I
_cod_original_sg_symbol_H-M 'P 21/c'
_cod_database_code 2211844
_cod_database_fobs_code 2211844

loop_
_symmetry_equiv_pos_as_xyz
'x, y, z'
'-x, y+1/2, -z+1/2'
'-x, -y, -z'
'x, -y-1/2, z-1/2'

loop_
_atom_site_type_symbol
_atom_site_label
_atom_site_fract_x
_atom_site_fract_y
_atom_site_fract_z
_atom_site_U_iso_or_equiv
_atom_site_adp_type
_atom_site_calc_flag
_atom_site_refinement_flags
_atom_site_occupancy
N N1 0.43167(13) 0.8565(4) 0.32950(16) 0.0546(6) Uani d . 1
H H1 0.4683 0.8965 0.2858 0.066 Uiso calc R 1
O O1 0.05355(11) 0.2744(4) 0.08789(12) 0.0557(5) Uani d . 1
O O2 0.19647(11) 0.3153(4) 0.02910(13) 0.0596(5) Uani d . 1
C C1 0.56156(15) 0.6203(5) 0.44539(18) 0.0463(6) Uani d . 1
H H1A 0.6043 0.7009 0.4086 0.056 Uiso calc R 1
C C2 0.46439(15) 0.6807(5) 0.41489(17) 0.0413(6) Uani d . 1
C C3 0.40329(15) 0.5544(5) 0.47193(17) 0.0453(6) Uani d . 1
H H3 0.3377 0.5883 0.4540 0.054 Uiso calc R 1
C C4 0.33596(17) 0.9717(5) 0.3143(2) 0.0566(7) Uani d . 1
H H4A 0.3346 1.1394 0.2743 0.068 Uiso calc R 1
H H4B 0.3222 1.0160 0.3837 0.068 Uiso calc R 1
C C5 0.25803(16) 0.7855(5) 0.25625(18) 0.0440(6) Uani d . 1
C C6 0.27212(15) 0.6405(5) 0.16722(17) 0.0423(6) Uani d . 1
H H6 0.3291 0.6545 0.1425 0.051 Uiso calc R 1
C C7 0.19907(15) 0.4767(5) 0.11737(17) 0.0404(6) Uani d . 1
C C8 0.11377(15) 0.4524(5) 0.15223(17) 0.0422(6) Uani d . 1
C C9 0.09735(16) 0.5940(5) 0.23785(19) 0.0518(7) Uani d . 1
H H9 0.0395 0.5802 0.2608 0.062 Uiso calc R 1
C C10 0.17149(17) 0.7616(5) 0.29000(19) 0.0523(7) Uani d . 1
H H10 0.1626 0.8603 0.3492 0.063 Uiso calc R 1
C C11 0.10699(16) 0.1769(6) 0.0131(2) 0.0546(7) Uani d . 1
H H11A 0.0715 0.2082 -0.0590 0.066 Uiso calc R 1
H H11B 0.1177 -0.0168 0.0226 0.066 Uiso calc R 1

loop_
_atom_site_aniso_label
_atom_site_aniso_U_11
_atom_site_aniso_U_22
_atom_site_aniso_U_33
_atom_site_aniso_U_12
_atom_site_aniso_U_13
_atom_site_aniso_U_23
N1 0.0492(12) 0.0602(14) 0.0499(12) -0.0066(10) -0.0006(9) 0.0147(11)
O1 0.0443(9) 0.0689(12) 0.0538(10) -0.0138(8) 0.0095(8) -0.0061(9)
O2 0.0525(10) 0.0726(13) 0.0572(11) -0.0149(9) 0.0195(8) -0.0181(9)
C1 0.0407(12) 0.0528(15) 0.0454(14) -0.0076(11) 0.0088(10) 0.0046(12)
C2 0.0445(13) 0.0378(13) 0.0376(12) -0.0070(10) -0.0016(10) -0.0020(11)
C3 0.0366(12) 0.0495(15) 0.0472(14) -0.0020(11) 0.0022(10) 0.0008(12)
C4 0.0602(16) 0.0425(15) 0.0584(16) 0.0008(12) -0.0088(12) 0.0068(13)
C5 0.0454(13) 0.0364(13) 0.0449(13) 0.0064(10) -0.0035(10) 0.0072(11)
C6 0.0372(12) 0.0395(14) 0.0489(14) 0.0010(10) 0.0060(10) 0.0056(11)
C7 0.0395(12) 0.0435(14) 0.0373(13) 0.0039(10) 0.0059(9) 0.0032(11)
C8 0.0367(12) 0.0464(15) 0.0418(13) 0.0004(10) 0.0039(10) 0.0075(11)
C9 0.0438(13) 0.0613(17) 0.0521(15) 0.0047(13) 0.0136(11) 0.0019(13)
C10 0.0586(15) 0.0522(16) 0.0455(14) 0.0094(13) 0.0088(11) -0.0040(13)
C11 0.0491(14) 0.0554(17) 0.0581(15) -0.0056(12) 0.0078(11) -0.0050(13)

loop_
_atom_type_symbol
_atom_type_description
_atom_type_scat_dispersion_real
_atom_type_scat_dispersion_imag
_atom_type_scat_source
C C 0.0033 0.0016 'International Tables Vol C Tables 4.2.6.8 and 6.1.1.4'
H H 0.0000 0.0000 'International Tables Vol C Tables 4.2.6.8 and 6.1.1.4'
N N 0.0061 0.0033 'International Tables Vol C Tables 4.2.6.8 and 6.1.1.4'
O O 0.0106 0.0060 'International Tables Vol C Tables 4.2.6.8 and 6.1.1.4'

loop_
_geom_angle_atom_site_label_1
_geom_angle_atom_site_label_2
_geom_angle_atom_site_label_3
_geom_angle_site_symmetry_1
_geom_angle
C2 N1 C4 . 120.1(2)
C2 N1 H1 . 119.9
C4 N1 H1 . 119.9
C8 O1 C11 . 105.35(16)
C7 O2 C11 . 105.70(17)
C3 C1 C2 3_666 122.4(2)
C3 C1 H1A 3_666 118.8
C2 C1 H1A . 118.8
C3 C2 C1 . 116.7(2)
C3 C2 N1 . 122.9(2)
C1 C2 N1 . 120.5(2)
C1 C3 C2 3_666 120.9(2)
C1 C3 H3 3_666 119.5
C2 C3 H3 . 119.5
N1 C4 C5 . 113.8(2)
N1 C4 H4A . 108.8
C5 C4 H4A . 108.8
N1 C4 H4B . 108.8
C5 C4 H4B . 108.8
H4A C4 H4B . 107.7
C10 C5 C6 . 119.5(2)
C10 C5 C4 . 120.4(2)
C6 C5 C4 . 120.0(2)
C7 C6 C5 . 117.6(2)
C7 C6 H6 . 121.2
C5 C6 H6 . 121.2
C6 C7 O2 . 128.03(19)
C6 C7 C8 . 122.4(2)
O2 C7 C8 . 109.57(19)
C9 C8 O1 . 128.4(2)
C9 C8 C7 . 121.4(2)
O1 C8 C7 . 110.13(19)
C8 C9 C10 . 116.9(2)
C8 C9 H9 . 121.6
C10 C9 H9 . 121.6
C5 C10 C9 . 122.2(2)
C5 C10 H10 . 118.9
C9 C10 H10 . 118.9
O1 C11 O2 . 109.05(19)
O1 C11 H11A . 109.9
O2 C11 H11A . 109.9
O1 C11 H11B . 109.9
O2 C11 H11B . 109.9
H11A C11 H11B . 108.3

loop_
_geom_bond_atom_site_label_1
_geom_bond_atom_site_label_2
_geom_bond_site_symmetry_2
_geom_bond_distance
N1 C2 . 1.398(3)
N1 C4 . 1.452(3)
N1 H1 . 0.8600
O1 C8 . 1.377(3)
O1 C11 . 1.420(3)
O2 C7 . 1.375(3)
O2 C11 . 1.422(3)
C1 C3 3_666 1.376(3)
C1 C2 . 1.391(3)
C1 H1A . 0.9300
C2 C3 . 1.389(3)
C3 C1 3_666 1.376(3)
C3 H3 . 0.9300
C4 C5 . 1.513(3)
C4 H4A . 0.9700
C4 H4B . 0.9700
C5 C10 . 1.389(3)
C5 C6 . 1.392(3)
C6 C7 . 1.367(3)
C6 H6 . 0.9300
C7 C8 . 1.380(3)
C8 C9 . 1.357(3)
C9 C10 . 1.398(3)
C9 H9 . 0.9300
C10 H10 . 0.9300
C11 H11A . 0.9700
C11 H11B . 0.9700

loop_
_geom_hbond_atom_site_label_D
_geom_hbond_atom_site_label_H
_geom_hbond_atom_site_label_A
_geom_hbond_site_symmetry_A
_geom_hbond_distance_DH
_geom_hbond_distance_HA
_geom_hbond_distance_DA
_geom_hbond_angle_DHA
C10 H10 O2 4_576 0.93 2.76 3.657(3) 162.0

loop_
_geom_torsion_atom_site_label_1
_geom_torsion_atom_site_label_2
_geom_torsion_atom_site_label_3
_geom_torsion_atom_site_label_4
_geom_torsion_site_symmetry_1
_geom_torsion_site_symmetry_4
_geom_torsion
C3 C1 C2 C3 3_666 . -0.3(4)
C3 C1 C2 N1 3_666 . -179.1(2)
C4 N1 C2 C3 . . 16.5(3)
C4 N1 C2 C1 . . -164.7(2)
C1 C2 C3 C1 . 3_666 0.3(4)
N1 C2 C3 C1 . 3_666 179.1(2)
C2 N1 C4 C5 . . -82.8(3)
N1 C4 C5 C10 . . 138.1(2)
N1 C4 C5 C6 . . -43.1(3)
C10 C5 C6 C7 . . -0.7(3)
C4 C5 C6 C7 . . -179.56(19)
C5 C6 C7 O2 . . -179.8(2)
C5 C6 C7 C8 . . 0.1(3)
C11 O2 C7 C6 . . 177.1(2)
C11 O2 C7 C8 . . -2.9(2)
C11 O1 C8 C9 . . -178.1(2)
C11 O1 C8 C7 . . 2.6(2)
C6 C7 C8 C9 . . 0.9(3)
O2 C7 C8 C9 . . -179.2(2)
C6 C7 C8 O1 . . -179.79(19)
O2 C7 C8 O1 . . 0.1(2)
O1 C8 C9 C10 . . 179.7(2)
C7 C8 C9 C10 . . -1.1(3)
C6 C5 C10 C9 . . 0.5(3)
C4 C5 C10 C9 . . 179.3(2)
C8 C9 C10 C5 . . 0.4(4)
C8 O1 C11 O2 . . -4.4(2)
C7 O2 C11 O1 . . 4.5(3)
